data_4319832
loop_
_publ_author_name
'Pascale Delangle'
'Christian Husson'
'Colette Lebrun'
'Jacques P\'ecaut'
'Philippe J. A. Vott\'ero'

_publ_section_title
;
 Solid State and Solution Studies of Lanthanide(III) Complexes of
 Cyclohexanetriols, Models of the Coordination Sites Found in Sugars
;
_journal_name_full 'Inorganic Chemistry'
_journal_page_first 2953
_journal_page_last 2962
_journal_paper_doi 10.1021/ic001160e
_journal_volume 40
_journal_year 2001
_chemical_formula_sum 'C12 H26 Ho N3 O16'
_chemical_formula_weight 633.29
_chemical_name_systematic
;
 ?
;
_space_group_IT_number 9
_symmetry_cell_setting monoclinic
_symmetry_space_group_name_Hall 'C -2yc'
_symmetry_space_group_name_H-M 'C 1 c 1'
_atom_sites_solution_hydrogens geom
_atom_sites_solution_primary direct
_atom_sites_solution_secondary difmap
_audit_creation_method SHELXL-97
_cell_angle_alpha 90.00
_cell_angle_beta 107.69(4)
_cell_angle_gamma 90.00
_cell_formula_units_Z 4
_cell_length_a 16.787(5)
_cell_length_b 8.155(2)
_cell_length_c 15.632(6)
_cell_measurement_temperature 293(2)
_cell_volume 2038.8(12)
_computing_cell_refinement 'Siemens XSCANS'
_computing_data_collection 'Siemens XSCANS'
_computing_data_reduction 'Siemens SHELXTL'
_computing_molecular_graphics 'Siemens SHELXTL'
_computing_publication_material 'Siemens SHELXTL'
_computing_structure_refinement 'SHELXL-97 (Sheldrick, 1997)'
_computing_structure_solution 'SHELXS-97 (Sheldrick, 1990)'
_diffrn_ambient_temperature 293(2)
_diffrn_measured_fraction_theta_full 0.968
_diffrn_measured_fraction_theta_max 0.968
_diffrn_measurement_method '\w scans'
_diffrn_radiation_monochromator graphite
_diffrn_radiation_source 'fine-focus sealed tube'
_diffrn_radiation_type MoK\a
_diffrn_radiation_wavelength 0.71073
_diffrn_reflns_av_R_equivalents 0.0558
_diffrn_reflns_av_sigmaI/netI 0.0678
_diffrn_reflns_limit_h_max 17
_diffrn_reflns_limit_h_min -19
_diffrn_reflns_limit_k_max 9
_diffrn_reflns_limit_k_min -9
_diffrn_reflns_limit_l_max 14
_diffrn_reflns_limit_l_min -18
_diffrn_reflns_number 4350
_diffrn_reflns_theta_full 24.71
_diffrn_reflns_theta_max 24.71
_diffrn_reflns_theta_min 2.55
_exptl_absorpt_coefficient_mu 3.970
_exptl_absorpt_correction_type none
_exptl_crystal_density_diffrn 2.063
_exptl_crystal_density_method 'not measured'
_exptl_crystal_F_000 1256
_refine_diff_density_max 1.634
_refine_diff_density_min -2.309
_refine_diff_density_rms 0.203
_refine_ls_abs_structure_details 'Flack H D (1983), Acta Cryst. A39, 876-881'
_refine_ls_abs_structure_Flack 0.03(2)
_refine_ls_extinction_method none
_refine_ls_goodness_of_fit_ref 1.055
_refine_ls_hydrogen_treatment mixed
_refine_ls_matrix_type full
_refine_ls_number_parameters 289
_refine_ls_number_reflns 2233
_refine_ls_number_restraints 2
_refine_ls_restrained_S_all 1.054
_refine_ls_R_factor_all 0.0460
_refine_ls_R_factor_gt 0.0450
_refine_ls_shift/su_max 0.015
_refine_ls_shift/su_mean 0.002
_refine_ls_structure_factor_coef Fsqd
_refine_ls_weighting_details 'calc w=1/[\s^2^(Fo^2^)+(0.0745P)^2^+0.0000P] where P=(Fo^2^+2Fc^2^)/3'
_refine_ls_weighting_scheme calc
_refine_ls_wR_factor_gt 0.1064
_refine_ls_wR_factor_ref 0.1073
_reflns_number_gt 2174
_reflns_number_total 2233
_reflns_threshold_expression >2sigma(I)
_cod_data_source_file ic001160e_3.cif
_cod_data_source_block 4
_cod_depositor_comments
;
The following automatic conversions were performed:

'_symmetry_cell_setting' value 'Monoclinic' changed to 'monoclinic'
according to the built-in table from CIF Core dictionary named
'cif_core.dic' version 2.4.1 from 2010-06-29.

Automatic conversion script
Id: cif_fix_values 1646 2011-03-28 12:23:43Z adriana 
;
_cod_original_cell_volume 2038.7(11)
_cod_database_code 4319832

loop_
_symmetry_equiv_pos_as_xyz
'x, y, z'
'x, -y, z+1/2'
'x+1/2, y+1/2, z'
'x+1/2, -y+1/2, z+1/2'

loop_
_atom_site_label
_atom_site_type_symbol
_atom_site_fract_x
_atom_site_fract_y
_atom_site_fract_z
_atom_site_U_iso_or_equiv
_atom_site_adp_type
_atom_site_occupancy
_atom_site_symmetry_multiplicity
_atom_site_calc_flag
_atom_site_refinement_flags
_atom_site_disorder_assembly
_atom_site_disorder_group
Ho Ho 0.95173(4) 0.11247(4) 1.27834(4) 0.01468(18) Uani 1 1 d . . .
O1 O 0.8139(5) -0.0033(9) 1.2151(6) 0.0233(18) Uani 1 1 d . . .
H1O H 0.7955 -0.0669 1.2547 0.028 Uiso 1 1 calc R . .
O2 O 0.8681(5) 0.3106(9) 1.1832(5) 0.0196(17) Uani 1 1 d . . .
H2O H 0.8766 0.4173 1.2050 0.024 Uiso 1 1 calc R . .
O3 O 0.9348(5) 0.0210(9) 1.1301(5) 0.0187(17) Uani 1 1 d . . .
H3O H 0.9807 -0.0344 1.1226 0.022 Uiso 1 1 calc R . .
O4 O 1.0526(6) 0.1160(7) 1.4235(7) 0.018(2) Uani 1 1 d . . .
H4O H 1.0598 0.2171 1.4524 0.021 Uiso 1 1 calc R . .
O5 O 1.0691(5) -0.0556(11) 1.2711(6) 0.0240(19) Uani 1 1 d . . .
H5O H 1.0825 -0.0488 1.2176 0.029 Uiso 1 1 calc R . .
O6 O 0.9426(5) -0.1472(10) 1.3442(6) 0.0191(18) Uani 1 1 d . . .
H6O H 0.8890 -0.1913 1.3292 0.023 Uiso 1 1 calc R . .
O7 O 0.9481(6) 0.3699(10) 1.3579(7) 0.023(2) Uani 1 1 d . . .
O8 O 0.8603(5) 0.1840(10) 1.3689(6) 0.0256(18) Uani 1 1 d . . .
O9 O 0.8563(7) 0.4259(15) 1.4275(8) 0.040(3) Uani 1 1 d . . .
O10 O 1.0441(8) -0.4877(16) 1.0877(12) 0.078(5) Uani 1 1 d . . .
O11 O 0.9500(10) -0.3825(11) 1.1443(8) 0.053(4) Uani 1 1 d . . .
O12 O 1.0087(5) -0.2337(10) 1.0668(6) 0.028(2) Uani 1 1 d . . .
O13 O 1.1951(5) 0.0373(11) 1.2057(7) 0.032(2) Uani 1 1 d . . .
O14 O 1.3216(7) 0.1269(9) 1.2452(8) 0.029(2) Uani 1 1 d . . .
O15 O 1.2267(5) 0.2643(11) 1.2819(7) 0.033(2) Uani 1 1 d . . .
O16 O 1.0483(5) 0.2894(10) 1.2403(6) 0.026(2) Uani 1 1 d . . .
H1W H 1.0392 0.3783 1.2148 0.050 Uiso 1 1 d . . .
H2W H 1.0991 0.2490 1.2650 0.050 Uiso 1 1 d . . .
N1 N 0.8862(6) 0.3280(13) 1.3851(6) 0.022(2) Uani 1 1 d . . .
N2 N 1.0025(9) -0.3686(12) 1.1007(9) 0.036(3) Uani 1 1 d . . .
N3 N 1.2493(7) 0.1403(12) 1.2448(8) 0.023(2) Uani 1 1 d . . .
C1 C 0.7547(7) 0.0101(19) 1.1248(9) 0.024(3) Uani 1 1 d . . .
H1 H 0.7040 -0.0515 1.1228 0.029 Uiso 1 1 calc R . .
C2 C 0.7315(7) 0.1886(15) 1.1043(9) 0.025(3) Uani 1 1 d . . .
H2A H 0.7128 0.2336 1.1524 0.030 Uiso 1 1 calc R . .
H2B H 0.6850 0.1948 1.0494 0.030 Uiso 1 1 calc R . .
C3 C 0.8036(7) 0.2942(13) 1.0937(8) 0.016(2) Uani 1 1 d . . .
H3 H 0.7826 0.4030 1.0711 0.019 Uiso 1 1 calc R . .
C4 C 0.8454(8) 0.2146(16) 1.0302(9) 0.025(3) Uani 1 1 d . . .
H4A H 0.8091 0.2263 0.9690 0.030 Uiso 1 1 calc R . .
H4B H 0.8970 0.2725 1.0347 0.030 Uiso 1 1 calc R . .
C5 C 0.8646(7) 0.0373(15) 1.0490(7) 0.018(2) Uani 1 1 d . . .
H5 H 0.8813 -0.0082 0.9991 0.022 Uiso 1 1 calc R . .
C6 C 0.7939(12) -0.066(2) 1.0602(12) 0.036(5) Uani 1 1 d . . .
H6A H 0.7519 -0.0797 1.0023 0.043 Uiso 1 1 calc R . .
H6B H 0.8151 -0.1740 1.0819 0.043 Uiso 1 1 calc R . .
C11 C 1.1049(9) -0.0159(18) 1.4742(10) 0.022(3) Uani 1 1 d . . .
H11 H 1.1374 0.0271 1.5330 0.026 Uiso 1 1 calc R . .
C12 C 1.1660(8) -0.0692(18) 1.4235(9) 0.023(3) Uani 1 1 d . . .
H12A H 1.1922 0.0272 1.4074 0.027 Uiso 1 1 calc R . .
H12B H 1.2096 -0.1368 1.4625 0.027 Uiso 1 1 calc R . .
C13 C 1.1215(7) -0.1655(15) 1.3384(8) 0.020(2) Uani 1 1 d . . .
H13 H 1.1641 -0.2125 1.3144 0.024 Uiso 1 1 calc R . .
C14 C 1.0685(8) -0.3037(15) 1.3556(10) 0.028(3) Uani 1 1 d . . .
H14A H 1.0369 -0.3516 1.2986 0.034 Uiso 1 1 calc R . .
H14B H 1.1049 -0.3881 1.3904 0.034 Uiso 1 1 calc R . .
C15 C 1.0083(7) -0.2499(13) 1.4053(8) 0.022(3) Uani 1 1 d . . .
H15 H 0.9820 -0.3475 1.4216 0.026 Uiso 1 1 calc R . .
C16 C 1.0511(7) -0.1566(16) 1.4887(8) 0.021(2) Uani 1 1 d . . .
H16A H 1.0859 -0.2315 1.5325 0.026 Uiso 1 1 calc R . .
H16B H 1.0091 -0.1131 1.5137 0.026 Uiso 1 1 calc R . .

loop_
_atom_site_aniso_label
_atom_site_aniso_U_11
_atom_site_aniso_U_22
_atom_site_aniso_U_33
_atom_site_aniso_U_23
_atom_site_aniso_U_13
_atom_site_aniso_U_12
Ho 0.0098(3) 0.0169(3) 0.0182(3) 0.0002(4) 0.00567(17) -0.0002(4)
O1 0.020(4) 0.023(4) 0.028(5) 0.001(4) 0.009(4) -0.009(3)
O2 0.019(4) 0.019(4) 0.019(4) -0.003(3) 0.003(3) 0.000(3)
O3 0.010(4) 0.023(4) 0.018(4) 0.000(3) -0.002(3) 0.005(3)
O4 0.014(5) 0.012(5) 0.026(5) 0.001(3) 0.006(4) -0.001(3)
O5 0.014(4) 0.033(5) 0.028(5) 0.008(4) 0.010(4) 0.011(4)
O6 0.008(4) 0.017(4) 0.030(5) 0.003(4) 0.002(4) 0.000(3)
O7 0.019(5) 0.026(5) 0.027(6) -0.003(4) 0.011(4) -0.006(3)
O8 0.024(4) 0.027(5) 0.030(5) -0.006(4) 0.014(4) -0.005(4)
O9 0.025(5) 0.054(7) 0.047(7) -0.006(6) 0.019(5) 0.005(5)
O10 0.056(9) 0.035(7) 0.122(13) -0.014(8) -0.004(8) 0.017(6)
O11 0.083(10) 0.061(9) 0.024(6) -0.005(4) 0.027(7) -0.034(6)
O12 0.036(5) 0.016(4) 0.034(5) 0.010(4) 0.017(4) 0.008(4)
O13 0.021(5) 0.041(6) 0.039(5) -0.014(5) 0.015(4) -0.013(4)
O14 0.018(6) 0.024(6) 0.047(7) -0.005(4) 0.012(5) -0.003(3)
O15 0.022(5) 0.037(5) 0.043(6) -0.008(4) 0.014(4) -0.002(4)
O16 0.021(5) 0.026(5) 0.030(5) 0.006(4) 0.008(4) -0.001(3)
N1 0.027(6) 0.020(6) 0.021(6) -0.005(4) 0.010(5) 0.007(5)
N2 0.041(8) 0.026(7) 0.030(7) 0.006(5) -0.005(6) -0.002(5)
N3 0.013(6) 0.027(6) 0.028(6) 0.003(4) 0.007(5) -0.001(4)
C1 0.004(6) 0.033(8) 0.032(8) 0.003(6) 0.001(5) -0.007(5)
C2 0.012(6) 0.025(7) 0.035(7) 0.002(5) 0.001(5) 0.000(5)
C3 0.013(6) 0.011(6) 0.019(6) -0.001(4) -0.001(5) 0.005(4)
C4 0.018(6) 0.036(8) 0.023(6) -0.006(5) 0.009(5) -0.005(5)
C5 0.017(6) 0.023(7) 0.015(6) -0.006(5) 0.004(5) 0.001(5)
C6 0.032(9) 0.031(9) 0.029(9) -0.001(8) -0.013(7) -0.014(8)
C11 0.019(7) 0.020(8) 0.031(8) -0.006(6) 0.014(6) -0.001(6)
C12 0.010(6) 0.031(7) 0.027(7) -0.003(6) 0.005(5) 0.006(6)
C13 0.008(5) 0.027(6) 0.023(6) 0.004(6) 0.001(5) 0.009(5)
C14 0.028(7) 0.017(7) 0.040(8) 0.008(6) 0.012(6) -0.001(5)
C15 0.016(6) 0.015(6) 0.032(7) 0.008(5) 0.003(5) -0.004(5)
C16 0.014(6) 0.028(6) 0.022(6) 0.011(6) 0.006(5) -0.001(6)

loop_
_atom_type_symbol
_atom_type_description
_atom_type_scat_dispersion_real
_atom_type_scat_dispersion_imag
_atom_type_scat_source
C C 0.0033 0.0016 'International Tables Vol C Tables 4.2.6.8 and 6.1.1.4'
H H 0.0000 0.0000 'International Tables Vol C Tables 4.2.6.8 and 6.1.1.4'
N N 0.0061 0.0033 'International Tables Vol C Tables 4.2.6.8 and 6.1.1.4'
O O 0.0106 0.0060 'International Tables Vol C Tables 4.2.6.8 and 6.1.1.4'
Ho Ho -0.2175 4.6783 'International Tables Vol C Tables 4.2.6.8 and 6.1.1.4'

loop_
_geom_angle_atom_site_label_1
_geom_angle_atom_site_label_2
_geom_angle_atom_site_label_3
_geom_angle
_geom_angle_site_symmetry_1
_geom_angle_site_symmetry_3
_geom_angle_publ_flag
O2 Ho O3 74.1(3) . . ?
O2 Ho O16 75.3(3) . . ?
O3 Ho O16 80.4(3) . . ?
O2 Ho O6 141.3(3) . . ?
O3 Ho O6 98.0(3) . . ?
O16 Ho O6 141.9(3) . . ?
O2 Ho O4 135.2(2) . . ?
O3 Ho O4 140.8(3) . . ?
O16 Ho O4 83.7(3) . . ?
O6 Ho O4 73.7(3) . . ?
O2 Ho O1 72.3(3) . . ?
O3 Ho O1 70.2(3) . . ?
O16 Ho O1 140.9(3) . . ?
O6 Ho O1 69.5(3) . . ?
O4 Ho O1 135.2(3) . . ?
O2 Ho O5 134.0(3) . . ?
O3 Ho O5 68.5(3) . . ?
O16 Ho O5 72.9(3) . . ?
O6 Ho O5 71.3(3) . . ?
O4 Ho O5 72.5(3) . . ?
O1 Ho O5 116.7(3) . . ?
O2 Ho O7 68.3(3) . . ?
O3 Ho O7 138.8(3) . . ?
O16 Ho O7 74.4(3) . . ?
O6 Ho O7 121.9(3) . . ?
O4 Ho O7 68.1(3) . . ?
O1 Ho O7 112.0(3) . . ?
O5 Ho O7 130.7(3) . . ?
O2 Ho O8 81.0(3) . . ?
O3 Ho O8 136.8(3) . . ?
O16 Ho O8 126.5(3) . . ?
O6 Ho O8 80.1(3) . . ?
O4 Ho O8 80.6(3) . . ?
O1 Ho O8 68.9(3) . . ?
O5 Ho O8 145.0(3) . . ?
O7 Ho O8 52.2(3) . . ?
O2 Ho N1 71.7(3) . . ?
O3 Ho N1 144.2(3) . . ?
O16 Ho N1 100.7(3) . . ?
O6 Ho N1 101.9(3) . . ?
O4 Ho N1 74.1(3) . . ?
O1 Ho N1 89.3(3) . . ?
O5 Ho N1 146.5(3) . . ?
O7 Ho N1 26.5(3) . . ?
O8 Ho N1 25.8(3) . . ?
C1 O1 Ho 130.6(7) . . ?
C3 O2 Ho 131.0(6) . . ?
C5 O3 Ho 130.5(6) . . ?
C11 O4 Ho 130.1(7) . . ?
C13 O5 Ho 129.3(7) . . ?
C15 O6 Ho 130.5(6) . . ?
N1 O7 Ho 95.0(6) . . ?
N1 O8 Ho 95.8(6) . . ?
O9 N1 O8 122.9(11) . . ?
O9 N1 O7 120.4(12) . . ?
O8 N1 O7 116.6(9) . . ?
O9 N1 Ho 176.8(9) . . ?
O8 N1 Ho 58.5(5) . . ?
O7 N1 Ho 58.4(5) . . ?
O12 N2 O10 119.8(16) . . ?
O12 N2 O11 118.1(12) . . ?
O10 N2 O11 122.0(13) . . ?
O14 N3 O13 121.2(11) . . ?
O14 N3 O15 120.0(10) . . ?
O13 N3 O15 118.7(10) . . ?
O1 C1 C6 108.1(11) . . ?
O1 C1 C2 109.3(11) . . ?
C6 C1 C2 113.2(12) . . ?
C1 C2 C3 113.6(9) . . ?
O2 C3 C4 107.6(9) . . ?
O2 C3 C2 108.7(9) . . ?
C4 C3 C2 111.5(10) . . ?
C5 C4 C3 113.5(10) . . ?
O3 C5 C4 109.3(10) . . ?
O3 C5 C6 107.8(11) . . ?
C4 C5 C6 115.9(11) . . ?
C1 C6 C5 111.6(13) . . ?
O4 C11 C16 110.5(11) . . ?
O4 C11 C12 108.3(11) . . ?
C16 C11 C12 112.6(12) . . ?
C13 C12 C11 111.6(11) . . ?
O5 C13 C14 109.2(10) . . ?
O5 C13 C12 109.9(10) . . ?
C14 C13 C12 112.8(11) . . ?
C15 C14 C13 113.4(10) . . ?
O6 C15 C16 110.0(9) . . ?
O6 C15 C14 108.5(10) . . ?
C16 C15 C14 112.1(10) . . ?
C15 C16 C11 113.9(11) . . ?

loop_
_geom_bond_atom_site_label_1
_geom_bond_atom_site_label_2
_geom_bond_distance
_geom_bond_site_symmetry_2
_geom_bond_publ_flag
Ho O2 2.351(8) . ?
Ho O3 2.368(8) . ?
Ho O16 2.377(8) . ?
Ho O6 2.380(9) . ?
Ho O4 2.384(10) . ?
Ho O1 2.414(8) . ?
Ho O5 2.431(8) . ?
Ho O7 2.450(9) . ?
Ho O8 2.454(8) . ?
Ho N1 2.865(9) . ?
O1 C1 1.464(15) . ?
O2 C3 1.491(13) . ?
O3 C5 1.451(13) . ?
O4 C11 1.460(17) . ?
O5 C13 1.457(14) . ?
O6 C15 1.479(14) . ?
O7 N1 1.285(14) . ?
O8 N1 1.252(14) . ?
O9 N1 1.236(15) . ?
O10 N2 1.248(18) . ?
O11 N2 1.27(2) . ?
O12 N2 1.239(13) . ?
O13 N3 1.253(14) . ?
O14 N3 1.216(16) . ?
O15 N3 1.280(13) . ?
C1 C6 1.50(2) . ?
C1 C2 1.52(2) . ?
C2 C3 1.536(16) . ?
C3 C4 1.524(17) . ?
C4 C5 1.49(2) . ?
C5 C6 1.51(2) . ?
C11 C16 1.520(18) . ?
C11 C12 1.538(18) . ?
C12 C13 1.530(18) . ?
C13 C14 1.510(16) . ?
C14 C15 1.515(18) . ?
C15 C16 1.493(18) . ?

loop_
_geom_hbond_atom_site_label_D
_geom_hbond_atom_site_label_H
_geom_hbond_atom_site_label_A
_geom_hbond_distance_DH
_geom_hbond_distance_HA
_geom_hbond_distance_DA
_geom_hbond_angle_DHA
_geom_hbond_site_symmetry_A
O1 H1O O15 0.93 1.92 2.785(12) 152.8 3_445
O2 H2O O14 0.93 2.13 2.944(11) 145.9 3_455
O3 H3O O12 0.93 1.97 2.753(11) 140.8 .
O4 H4O O12 0.93 2.21 2.736(12) 114.9 2
O5 H5O O13 0.93 2.08 2.720(12) 125.1 .
O6 H6O O14 0.93 2.07 2.829(13) 137.4 3_445
O16 H1W O10 0.82 2.29 2.98(2) 142.5 1_565
O16 H2W O15 0.89 2.08 2.873(12) 148.3 .
